data_7027636
loop_
_publ_author_name
'Lu, Tian-Huey'
'Lin, Shih-Chi'
'Aneetha, Halikhedkar'
'Panneerselvam, Kaliyamoorthy'
'Chung, Chung-Sun'

_publ_section_title
;
 Copper(II) complexes of
 C-meso-1,5,8,12-tetramethyl-1,4,8,11-tetraazacyclotetradecane: syntheses,
 structures and properties&#x200A;&#x2020;&gt;
;
_journal_issue 19
_journal_name_full 'Journal of the Chemical Society, Dalton Transactions'
_journal_page_first 3385
_journal_paper_doi 10.1039/a905079e
_journal_year 1999
_chemical_formula_sum 'C14 H36 Br2 Cu N4 O2'
_chemical_formula_weight 515.83
_chemical_name_systematic
; 

 ? 

;
_space_group_IT_number 14
_symmetry_cell_setting monoclinic
_symmetry_space_group_name_Hall '-P 2yn'
_symmetry_space_group_name_H-M 'P 1 21/n 1'
_atom_sites_solution_hydrogens geom
_atom_sites_solution_primary heavy
_atom_sites_solution_secondary difmap
_audit_creation_method SHELXL-97
_cell_angle_alpha 90.00
_cell_angle_beta 107.24(1)
_cell_angle_gamma 90.00
_cell_formula_units_Z 2
_cell_length_a 9.245(1)
_cell_length_b 12.115(1)
_cell_length_c 9.749(1)
_cell_measurement_temperature 293(2)
_cell_volume 1042.86(19)
_computing_cell_refinement 'CAD4 Software (Enraf-Nonius, 1989)'
_computing_data_collection 'CAD4 Software (Enraf-Nonius, 1989)'
_computing_data_reduction 'NRCVAX (Gabe, et al., 1989)'
_computing_molecular_graphics 'NRCVAX (Gabe, et al., 1989)'
_computing_publication_material 'SHELXL-97 (Sheldrick, 1997)'
_computing_structure_refinement 'SHELXL-97 (Sheldrick, 1997)'
_computing_structure_solution 'SHELXS-97 (Sheldrick, 1990)'
_diffrn_ambient_temperature 293(2)
_diffrn_measured_fraction_theta_full 0.998
_diffrn_measured_fraction_theta_max 0.998
_diffrn_measurement_device_type 'Enraf-Nonius CAD4 diffractometer'
_diffrn_measurement_method \w/2\q
_diffrn_radiation_monochromator graphite
_diffrn_radiation_source 'fine-focus sealed tube'
_diffrn_radiation_type MoK\a
_diffrn_radiation_wavelength 0.71073
_diffrn_reflns_av_R_equivalents 0.0000
_diffrn_reflns_av_sigmaI/netI 0.0428
_diffrn_reflns_limit_h_max 12
_diffrn_reflns_limit_h_min -12
_diffrn_reflns_limit_k_max 16
_diffrn_reflns_limit_k_min 0
_diffrn_reflns_limit_l_max 13
_diffrn_reflns_limit_l_min 0
_diffrn_reflns_number 3026
_diffrn_reflns_theta_full 29.98
_diffrn_reflns_theta_max 29.98
_diffrn_reflns_theta_min 2.67
_exptl_absorpt_coefficient_mu 4.892
_exptl_absorpt_correction_type psi-scan
_exptl_crystal_colour blue
_exptl_crystal_density_diffrn 1.643
_exptl_crystal_density_method 'not measured'
_exptl_crystal_F_000 526
_exptl_crystal_size_max 0.25
_exptl_crystal_size_mid 0.23
_exptl_crystal_size_min 0.19
_refine_diff_density_max 0.562
_refine_diff_density_min -0.592
_refine_diff_density_rms 0.373
_refine_ls_extinction_coef 0.003(4)
_refine_ls_extinction_expression Fc^*^=kFc[1+0.001xFc^2^\l^3^/sin(2\q)]^-1/4^
_refine_ls_extinction_method SHELXL
_refine_ls_goodness_of_fit_ref 1.299
_refine_ls_hydrogen_treatment mixed
_refine_ls_matrix_type full
_refine_ls_number_parameters 109
_refine_ls_number_reflns 3026
_refine_ls_number_restraints 0
_refine_ls_restrained_S_all 1.299
_refine_ls_R_factor_all 0.1703
_refine_ls_R_factor_gt 0.1140
_refine_ls_shift/su_max 0.000
_refine_ls_shift/su_mean 0.000
_refine_ls_structure_factor_coef Fsqd
_refine_ls_weighting_details 'calc w=1/[\s^2^(Fo^2^)+(0.1453P)^2^+88.8890P] where P=(Fo^2^+2Fc^2^)/3'
_refine_ls_weighting_scheme calc
_refine_ls_wR_factor_gt 0.5270
_refine_ls_wR_factor_ref 0.5437
_reflns_number_gt 1936
_reflns_number_total 3026
_reflns_threshold_expression >2sigma(I)
_cod_data_source_file 905079esup1.cif
_cod_data_source_block '[CuL1(H2O)2]Br2,5'
_cod_depositor_comments
;
The following automatic conversions were performed:

'_atom_sites_solution_primary' value 'heavy atom method' was changed
to 'heavy'.

Automatic conversion script
Id: cif_fix_values 6452 2018-10-05 10:23:21Z andrius 
;
_cod_original_cell_volume 1042.8(2)
_cod_original_sg_symbol_H-M P21/n
_cod_database_code 7027636

loop_
_symmetry_equiv_pos_as_xyz
'x, y, z'
'-x+1/2, y+1/2, -z+1/2'
'-x, -y, -z'
'x-1/2, -y-1/2, z-1/2'

loop_
_atom_site_label
_atom_site_type_symbol
_atom_site_fract_x
_atom_site_fract_y
_atom_site_fract_z
_atom_site_U_iso_or_equiv
_atom_site_adp_type
_atom_site_occupancy
_atom_site_symmetry_multiplicity
_atom_site_calc_flag
_atom_site_refinement_flags
Cu1 Cu 0.0000 0.0000 0.5000 0.0315(10) Uani 1 2 d S
OW1 O -0.094(2) 0.211(2) 0.495(2) 0.070(6) Uani 1 1 d .
H1OW H -0.2000 0.2452 0.4159 0.060 Uiso 1 1 d .
H2OW H -0.1400 0.2335 0.5669 0.060 Uiso 1 1 d .
N1 N 0.167(2) 0.0658(14) 0.4249(18) 0.031(3) Uani 1 1 d .
N2 N 0.1448(18) 0.0258(14) 0.7002(17) 0.029(3) Uani 1 1 d .
H1N2 H 0.1080 0.0851 0.7364 0.060 Uiso 1 1 calc R
C1 C 0.260(3) 0.130(2) 0.550(3) 0.042(5) Uani 1 1 d .
H1A H 0.2058 0.1966 0.5612 0.060 Uiso 1 1 calc R
H1B H 0.3541 0.1524 0.5328 0.060 Uiso 1 1 calc R
C2 C 0.294(2) 0.061(2) 0.686(2) 0.043(5) Uani 1 1 d .
H2A H 0.3538 -0.0035 0.6779 0.060 Uiso 1 1 calc R
H2B H 0.3493 0.1034 0.7687 0.060 Uiso 1 1 calc R
C3 C 0.162(3) -0.0658(18) 0.810(2) 0.035(4) Uani 1 1 d .
H3 H 0.2003 -0.1320 0.7745 0.060 Uiso 1 1 calc R
C4 C 0.008(3) -0.091(2) 0.828(2) 0.043(5) Uani 1 1 d .
H4A H 0.0224 -0.1409 0.9088 0.060 Uiso 1 1 calc R
H4B H -0.0340 -0.0231 0.8522 0.060 Uiso 1 1 calc R
C5 C -0.107(2) -0.1418(19) 0.700(3) 0.042(5) Uani 1 1 d .
H5A H -0.0620 -0.2053 0.6687 0.060 Uiso 1 1 calc R
H5B H -0.1921 -0.1681 0.7308 0.060 Uiso 1 1 calc R
C6 C 0.261(3) -0.020(2) 0.381(3) 0.047(6) Uani 1 1 d .
H6A H 0.1975 -0.0667 0.3094 0.060 Uiso 1 1 calc R
H6B H 0.3135 -0.0630 0.4636 0.060 Uiso 1 1 calc R
H6C H 0.3340 0.0160 0.3433 0.060 Uiso 1 1 calc R
C7 C 0.272(4) -0.033(3) 0.954(3) 0.063(8) Uani 1 1 d .
H7A H 0.3733 -0.0309 0.9459 0.060 Uiso 1 1 calc R
H7B H 0.2672 -0.0854 1.0258 0.060 Uiso 1 1 calc R
H7C H 0.2459 0.0391 0.9806 0.060 Uiso 1 1 calc R
Br1 Br 0.0347(3) 0.2601(2) 0.8391(3) 0.0458(9) Uani 1 1 d .

loop_
_atom_site_aniso_label
_atom_site_aniso_U_11
_atom_site_aniso_U_22
_atom_site_aniso_U_33
_atom_site_aniso_U_23
_atom_site_aniso_U_13
_atom_site_aniso_U_12
Cu1 0.0324(18) 0.039(2) 0.0258(16) 0.0010(13) 0.0120(13) -0.0065(14)
OW1 0.055(12) 0.106(18) 0.055(12) -0.004(12) 0.024(10) 0.019(12)
N1 0.033(8) 0.029(8) 0.034(8) -0.001(7) 0.015(7) -0.002(7)
N2 0.030(8) 0.028(8) 0.030(8) -0.005(6) 0.011(6) 0.000(6)
C1 0.033(10) 0.043(12) 0.052(13) -0.015(10) 0.013(9) -0.022(9)
C2 0.029(10) 0.068(16) 0.034(11) -0.002(11) 0.010(8) -0.009(10)
C3 0.043(11) 0.034(10) 0.028(9) -0.003(8) 0.010(8) -0.005(9)
C4 0.045(12) 0.053(14) 0.034(11) 0.013(10) 0.018(9) 0.004(11)
C5 0.032(10) 0.038(11) 0.061(14) 0.013(10) 0.024(10) -0.001(9)
C6 0.050(13) 0.049(14) 0.053(14) 0.002(11) 0.030(11) 0.010(11)
C7 0.063(17) 0.09(2) 0.027(11) 0.006(13) 0.007(11) 0.006(17)
Br1 0.0454(14) 0.0463(14) 0.0474(14) -0.0133(10) 0.0164(10) -0.0024(10)

loop_
_atom_type_symbol
_atom_type_description
_atom_type_scat_dispersion_real
_atom_type_scat_dispersion_imag
_atom_type_scat_source
C C 0.0033 0.0016 'International Tables Vol C Tables 4.2.6.8 and 6.1.1.4'
H H 0.0000 0.0000 'International Tables Vol C Tables 4.2.6.8 and 6.1.1.4'
O O 0.0106 0.0060 'International Tables Vol C Tables 4.2.6.8 and 6.1.1.4'
N N 0.0061 0.0033 'International Tables Vol C Tables 4.2.6.8 and 6.1.1.4'
Br Br -0.2901 2.4595 'International Tables Vol C Tables 4.2.6.8 and 6.1.1.4'
Cu Cu 0.3201 1.2651 'International Tables Vol C Tables 4.2.6.8 and 6.1.1.4'

loop_
_geom_angle_atom_site_label_1
_geom_angle_atom_site_label_2
_geom_angle_atom_site_label_3
_geom_angle
_geom_angle_site_symmetry_1
_geom_angle_site_symmetry_3
N2 Cu1 N2 180.0(8) 3_556 .
N2 Cu1 N1 86.1(7) 3_556 3_556
N2 Cu1 N1 93.9(7) . 3_556
N2 Cu1 N1 93.9(7) 3_556 .
N2 Cu1 N1 86.1(7) . .
N1 Cu1 N1 179.998(1) 3_556 .
H1OW OW1 H2OW 85.0(15) . .
C1 N1 C6 110.5(19) . .
C1 N1 C5 109.1(18) . 3_556
C6 N1 C5 107.4(17) . 3_556
C1 N1 Cu1 103.1(12) . .
C6 N1 Cu1 113.4(14) . .
C5 N1 Cu1 113.4(13) 3_556 .
C2 N2 C3 111.6(17) . .
C2 N2 Cu1 108.5(12) . .
C3 N2 Cu1 117.6(12) . .
C2 N2 H1N2 106.1 . .
C3 N2 H1N2 106.1 . .
Cu1 N2 H1N2 106.1 . .
N1 C1 C2 109.8(18) . .
N1 C1 H1A 109.7 . .
C2 C1 H1A 109.7 . .
N1 C1 H1B 109.7 . .
C2 C1 H1B 109.7 . .
H1A C1 H1B 108.2 . .
N2 C2 C1 106.4(18) . .
N2 C2 H2A 110.4 . .
C1 C2 H2A 110.4 . .
N2 C2 H2B 110.4 . .
C1 C2 H2B 110.4 . .
H2A C2 H2B 108.6 . .
N2 C3 C4 109.0(18) . .
N2 C3 C7 111(2) . .
C4 C3 C7 110(2) . .
N2 C3 H3 109.0 . .
C4 C3 H3 109.0 . .
C7 C3 H3 109.0 . .
C5 C4 C3 116.4(18) . .
C5 C4 H4A 108.2 . .
C3 C4 H4A 108.2 . .
C5 C4 H4B 108.2 . .
C3 C4 H4B 108.2 . .
H4A C4 H4B 107.3 . .
N1 C5 C4 114.9(19) 3_556 .
N1 C5 H5A 108.5 3_556 .
C4 C5 H5A 108.5 . .
N1 C5 H5B 108.5 3_556 .
C4 C5 H5B 108.5 . .
H5A C5 H5B 107.5 . .
N1 C6 H6A 109.5 . .
N1 C6 H6B 109.5 . .
H6A C6 H6B 109.5 . .
N1 C6 H6C 109.5 . .
H6A C6 H6C 109.5 . .
H6B C6 H6C 109.5 . .
C3 C7 H7A 109.5 . .
C3 C7 H7B 109.5 . .
H7A C7 H7B 109.5 . .
C3 C7 H7C 109.5 . .
H7A C7 H7C 109.5 . .
H7B C7 H7C 109.5 . .

loop_
_geom_bond_atom_site_label_1
_geom_bond_atom_site_label_2
_geom_bond_distance
_geom_bond_site_symmetry_2
Cu1 N2 2.037(16) 3_556
Cu1 N2 2.037(16) .
Cu1 N1 2.054(16) 3_556
Cu1 N1 2.054(16) .
OW1 H1OW 1.13(2) .
OW1 H2OW 0.96(2) .
N1 C1 1.49(3) .
N1 C6 1.49(3) .
N1 C5 1.50(3) 3_556
N2 C2 1.49(3) .
N2 C3 1.52(3) .
N2 H1N2 0.9100 .
C1 C2 1.53(3) .
C1 H1A 0.9700 .
C1 H1B 0.9700 .
C2 H2A 0.9700 .
C2 H2B 0.9700 .
C3 C4 1.52(3) .
C3 C7 1.53(3) .
C3 H3 0.9800 .
C4 C5 1.51(3) .
C4 H4A 0.9700 .
C4 H4B 0.9700 .
C5 N1 1.50(3) 3_556
C5 H5A 0.9700 .
C5 H5B 0.9700 .
C6 H6A 0.9600 .
C6 H6B 0.9600 .
C6 H6C 0.9600 .
C7 H7A 0.9600 .
C7 H7B 0.9600 .
C7 H7C 0.9600 .
